data_7159937
loop_
_publ_author_name
'Chang, Meng-Yang'
'Ho, Chin-Huey'
'Chen, Hsing-Yin'

_publ_section_title
;
 K<sub>2</sub>CO<sub>3</sub>-mediated annulation of
 1,3-acetonedicarboxylates with 2-fluoro-1-nitroarenes: synthesis of
 indoles.
;
_journal_issue 20
_journal_name_full 'Organic &amp; biomolecular chemistry'
_journal_page_first 4108
_journal_page_last 4122
_journal_paper_doi 10.1039/d4ob00488d
_journal_volume 22
_journal_year 2024
_chemical_formula_moiety 'C20 H16 Cl2 N2 O6'
_chemical_formula_sum 'C20 H16 Cl2 N2 O6'
_chemical_formula_weight 451.25
_space_group_crystal_system triclinic
_space_group_IT_number 2
_space_group_name_Hall '-P 1'
_space_group_name_H-M_alt 'P -1'
_atom_sites_solution_hydrogens geom
_atom_sites_solution_primary dual
_audit_creation_date 2022-11-23
_audit_creation_method
;
Olex2 1.5
(compiled 2022.04.07 svn.rca3783a0 for OlexSys, GUI svn.r6498)
;
_audit_update_record
;
2023-12-04 deposited with the CCDC.	2024-04-30 downloaded from the CCDC.
;
_cell_angle_alpha 95.590(2)
_cell_angle_beta 98.647(2)
_cell_angle_gamma 114.340(3)
_cell_formula_units_Z 2
_cell_length_a 8.0746(2)
_cell_length_b 8.2867(3)
_cell_length_c 16.9277(3)
_cell_measurement_reflns_used 14652
_cell_measurement_temperature 130(2)
_cell_measurement_theta_max 26.8580
_cell_measurement_theta_min 2.4620
_cell_volume 1004.16(6)
_computing_cell_refinement 'CrysAlisPro 1.171.41.123a (Rigaku OD, 2022)'
_computing_data_collection 'CrysAlisPro 1.171.41.123a (Rigaku OD, 2022)'
_computing_data_reduction 'CrysAlisPro 1.171.41.123a (Rigaku OD, 2022)'
_computing_molecular_graphics 'Olex2 1.5 (Dolomanov et al., 2009)'
_computing_publication_material 'Olex2 1.5 (Dolomanov et al., 2009)'
_computing_structure_refinement 'SHELXL 2018/3 (Sheldrick, 2015)'
_computing_structure_solution 'SHELXT 2018/2 (Sheldrick, 2018)'
_diffrn_ambient_temperature 130(2)
_diffrn_detector 'Hybrid Pixel Array Detector'
_diffrn_detector_area_resol_mean 10.0000
_diffrn_measured_fraction_theta_full 0.999
_diffrn_measured_fraction_theta_max 0.999
_diffrn_measurement_details
;
List of Runs (angles in degrees, time in seconds):

  # Type    Start    End  Width  t~exp~   \w     \q     \k     \f   Frames
#--------------------------------------------------------------------------
  1  \w    -17.00 100.00   0.50    3.10    --   10.60  82.00 -30.00  234
  2  \w    -17.00 100.00   0.50    3.10    --   10.60  82.00   0.00  234
  3  \w    -17.00 100.00   0.50    3.10    --   10.60  82.00-150.00  234
  4  \w    -79.00  36.00   0.50    3.10    --   10.60 -77.00 150.00  230
  5  \w    -17.00 100.00   0.50    3.10    --   10.60  82.00-180.00  234
  6  \w    -17.00 100.00   0.50    3.10    --   10.60  82.00-120.00  234
  7  \w   -100.00  17.00   0.50    3.10    --  -10.90 -82.00 -30.00  234
  8  \w    -41.00  79.00   0.50    3.10    --  -10.90  57.00  60.00  240
  9  \w   -100.00  15.00   0.50    3.10    --  -10.90 -77.00  30.00  230
 10  \w    -48.00  79.00   0.50    3.10    --  -10.90  37.00 -90.00  254
 11  \w    -38.00  79.00   0.50    3.10    --  -10.90  82.00  60.00  234
 12  \w    -36.00  79.00   0.50    3.10    --  -10.90  77.00 120.00  230
 13  \w    -38.00   6.00   0.50    3.10    --  -10.90  82.00-150.00   88
 14  \w    -38.00  79.00   0.50    3.10    --  -10.90  82.00 -60.00  234
;
_diffrn_measurement_device 'four-circle diffractometer'
_diffrn_measurement_device_type 'XtaLAB Pro II AFC12 (RINC): Kappa single'
_diffrn_measurement_method '\w scans'
_diffrn_orient_matrix_type 'CrysAlisPro convention (1999,Acta A55,543-557)'
_diffrn_orient_matrix_UB_11 0.0198737000
_diffrn_orient_matrix_UB_12 0.0025064000
_diffrn_orient_matrix_UB_13 0.0424883000
_diffrn_orient_matrix_UB_21 -0.0398742000
_diffrn_orient_matrix_UB_22 0.0609081000
_diffrn_orient_matrix_UB_23 0.0061671000
_diffrn_orient_matrix_UB_31 -0.0879753000
_diffrn_orient_matrix_UB_32 -0.0734491000
_diffrn_orient_matrix_UB_33 -0.0033379000
_diffrn_radiation_monochromator mirror
_diffrn_radiation_probe x-ray
_diffrn_radiation_type 'Mo K\a'
_diffrn_radiation_wavelength 0.71073
_diffrn_reflns_av_R_equivalents 0.0369
_diffrn_reflns_av_unetI/netI 0.0228
_diffrn_reflns_Laue_measured_fraction_full 0.999
_diffrn_reflns_Laue_measured_fraction_max 0.999
_diffrn_reflns_limit_h_max 9
_diffrn_reflns_limit_h_min -9
_diffrn_reflns_limit_k_max 9
_diffrn_reflns_limit_k_min -9
_diffrn_reflns_limit_l_max 20
_diffrn_reflns_limit_l_min -20
_diffrn_reflns_number 25407
_diffrn_reflns_point_group_measured_fraction_full 0.999
_diffrn_reflns_point_group_measured_fraction_max 0.999
_diffrn_reflns_theta_full 24.990
_diffrn_reflns_theta_max 24.990
_diffrn_reflns_theta_min 2.473
_diffrn_source 'micro-focus sealed X-ray tube'
_diffrn_source_type 'Rigaku (Mo) X-ray Source'
_exptl_absorpt_coefficient_mu 0.365
_exptl_absorpt_correction_T_max 1.00000
_exptl_absorpt_correction_T_min 0.49890
_exptl_absorpt_correction_type multi-scan
_exptl_absorpt_process_details
;
CrysAlisPro 1.171.41.123a (Rigaku Oxford Diffraction, 2022)
Empirical absorption correction using spherical harmonics,
implemented in SCALE3 ABSPACK scaling algorithm.
;
_exptl_crystal_colour yellow
_exptl_crystal_colour_primary yellow
_exptl_crystal_density_diffrn 1.492
_exptl_crystal_description block
_exptl_crystal_F_000 464
_exptl_crystal_size_max 0.5
_exptl_crystal_size_mid 0.4
_exptl_crystal_size_min 0.4
_refine_diff_density_max 0.629
_refine_diff_density_min -0.362
_refine_diff_density_rms 0.054
_refine_ls_extinction_method none
_refine_ls_goodness_of_fit_ref 1.055
_refine_ls_hydrogen_treatment constr
_refine_ls_matrix_type full
_refine_ls_number_parameters 273
_refine_ls_number_reflns 3539
_refine_ls_number_restraints 1
_refine_ls_restrained_S_all 1.055
_refine_ls_R_factor_all 0.0464
_refine_ls_R_factor_gt 0.0397
_refine_ls_shift/su_max 0.001
_refine_ls_shift/su_mean 0.000
_refine_ls_structure_factor_coef Fsqd
_refine_ls_weighting_details 'w=1/[\s^2^(Fo^2^)+(0.0486P)^2^+0.8160P] where P=(Fo^2^+2Fc^2^)/3'
_refine_ls_weighting_scheme calc
_refine_ls_wR_factor_gt 0.1030
_refine_ls_wR_factor_ref 0.1073
_reflns_Friedel_coverage 0.000
_reflns_number_gt 3037
_reflns_number_total 3539
_reflns_threshold_expression 'I > 2\s(I)'
_cod_data_source_file d4ob00488d3.cif
_cod_data_source_block k11111-myc-h(chq3739)_auto
_cod_depositor_comments 'Adding full bibliography for 7159934--7159937.cif.'
_cod_original_cell_volume 1004.16(5)
_cod_database_code 7159937
_shelx_shelxl_version_number 2018/3
_shelx_space_group_comment
;
The symmetry employed for this shelxl refinement is uniquely defined
by the following loop, which should always be used as a source of
symmetry information in preference to the above space-group names.
They are only intended as comments.
;
_shelx_estimated_absorpt_t_max 0.868
_shelx_estimated_absorpt_t_min 0.839
_olex2_refinement_description
;
1. Fixed Uiso
 At 1.2 times of:
  All C(H) groups, All C(H,H) groups
 At 1.5 times of:
  All C(H,H,H) groups
2. Rigid bond restraints
 O2, N2
 with sigma for 1-2 distances of 0.0002 and sigma for 1-3 distances of 0.0001
3.a Secondary CH2 refined with riding coordinates:
 C10(H10A,H10B), C13(H13A,H13B)
3.b Aromatic/amide H refined with riding coordinates:
 C17(H17), C18(H18), C19(H19), C2(H2), C3(H3), C4(H4)
3.c Idealised Me refined as rotating group:
 C11(H11A,H11B,H11C), C14(H14A,H14B,H14C)
;
_olex2_submission_special_instructions 'No special instructions were received'
_oxdiff_exptl_absorpt_empirical_details
;
Empirical correction (ABSPACK) includes:
- Absorption correction using spherical harmonics
- Frame scaling
;
_oxdiff_exptl_absorpt_empirical_full_max 1.556
_oxdiff_exptl_absorpt_empirical_full_min 0.629

loop_
_space_group_symop_operation_xyz
'x, y, z'
'-x, -y, -z'

loop_
_atom_site_label
_atom_site_type_symbol
_atom_site_fract_x
_atom_site_fract_y
_atom_site_fract_z
_atom_site_U_iso_or_equiv
_atom_site_adp_type
_atom_site_occupancy
_atom_site_site_symmetry_order
_atom_site_calc_flag
_atom_site_refinement_flags_posn
_atom_site_refinement_flags_adp
_atom_site_refinement_flags_occupancy
_atom_site_disorder_assembly
_atom_site_disorder_group
Cl2 Cl 1.07588(9) 1.04983(9) 0.60402(4) 0.04676(19) Uani 1 1 d . . . . .
O4 O 0.3697(2) 0.6245(2) 0.69134(9) 0.0333(4) Uani 1 1 d . . . . .
O6 O 0.6105(2) 0.7560(2) 0.56366(9) 0.0317(4) Uani 1 1 d . . . . .
O5 O 0.6376(3) 1.0062(2) 0.63998(10) 0.0411(4) Uani 1 1 d . . . . .
O3 O 0.4207(2) 0.5404(3) 0.81137(10) 0.0427(4) Uani 1 1 d . . . . .
N2 N 0.7437(3) 0.8956(2) 0.95423(10) 0.0272(4) Uani 1 1 d . U . . .
N1 N 0.8120(2) 0.7181(2) 0.81689(10) 0.0246(4) Uani 1 1 d . . . . .
O2 O 0.8615(3) 1.0103(2) 0.92781(11) 0.0452(4) Uani 1 1 d . U . . .
O1 O 0.6183(3) 0.9075(2) 0.97991(11) 0.0453(4) Uani 1 1 d . . . . .
C15 C 0.7872(3) 0.6378(3) 0.88756(12) 0.0233(4) Uani 1 1 d . . . . .
C20 C 0.7885(3) 0.4715(3) 0.89037(12) 0.0257(4) Uani 1 1 d . . . . .
C16 C 0.7581(3) 0.7212(3) 0.95611(12) 0.0240(4) Uani 1 1 d . . . . .
C9 C 0.6610(3) 0.8720(3) 0.63267(13) 0.0296(5) Uani 1 1 d . . . . .
C17 C 0.7341(3) 0.6464(3) 1.02554(12) 0.0270(5) Uani 1 1 d . . . . .
H17 H 0.712871 0.705736 1.071137 0.032 Uiso 1 1 calc R U . . .
C1 C 0.9828(3) 0.8190(3) 0.80030(13) 0.0264(5) Uani 1 1 d . . . . .
C7 C 0.7565(3) 0.8196(3) 0.70143(12) 0.0265(5) Uani 1 1 d . . . . .
C18 C 0.7418(3) 0.4833(3) 1.02684(13) 0.0284(5) Uani 1 1 d . . . . .
H18 H 0.729858 0.431657 1.074577 0.034 Uiso 1 1 calc R U . . .
C8 C 0.6747(3) 0.7199(3) 0.75674(12) 0.0248(4) Uani 1 1 d . . . . .
C12 C 0.4769(3) 0.6191(3) 0.75781(12) 0.0278(5) Uani 1 1 d . . . . .
C19 C 0.7667(3) 0.3944(3) 0.95960(13) 0.0281(5) Uani 1 1 d . . . . .
H19 H 0.768828 0.280871 0.960696 0.034 Uiso 1 1 calc R U . . .
C6 C 0.9525(3) 0.8821(3) 0.72757(13) 0.0266(5) Uani 1 1 d . . . . .
C2 C 1.1603(3) 0.8604(3) 0.84437(14) 0.0302(5) Uani 1 1 d . . . . .
H2 H 1.177760 0.818791 0.893885 0.036 Uiso 1 1 calc R U . . .
C10 C 0.5183(3) 0.7990(3) 0.49369(13) 0.0342(5) Uani 1 1 d . . . . .
H10A H 0.604102 0.913929 0.480565 0.041 Uiso 1 1 calc R U . . .
H10B H 0.407764 0.811959 0.505757 0.041 Uiso 1 1 calc R U . . .
C5 C 1.1094(3) 0.9831(3) 0.69701(14) 0.0339(5) Uani 1 1 d . . . . .
C3 C 1.3089(3) 0.9645(3) 0.81274(15) 0.0373(5) Uani 1 1 d . . . . .
H3 H 1.431543 0.997522 0.841903 0.045 Uiso 1 1 calc R U . . .
C4 C 1.2844(3) 1.0231(3) 0.73881(15) 0.0395(6) Uani 1 1 d . . . . .
H4 H 1.389510 1.090863 0.717621 0.047 Uiso 1 1 calc R U . . .
C11 C 0.4611(4) 0.6497(3) 0.42335(14) 0.0388(6) Uani 1 1 d . . . . .
H11A H 0.406974 0.680422 0.374632 0.058 Uiso 1 1 calc R U . . .
H11B H 0.368752 0.538400 0.435168 0.058 Uiso 1 1 calc R U . . .
H11C H 0.570134 0.632380 0.414161 0.058 Uiso 1 1 calc R U . . .
C13 C 0.1700(3) 0.5241(4) 0.68469(14) 0.0395(6) Uani 1 1 d . . . . .
H13A H 0.126366 0.584974 0.724303 0.047 Uiso 1 1 calc R U . . .
H13B H 0.139773 0.400814 0.695427 0.047 Uiso 1 1 calc R U . . .
C14 C 0.0794(4) 0.5177(5) 0.59968(17) 0.0594(8) Uani 1 1 d . . . . .
H14A H 0.124963 0.458349 0.561205 0.089 Uiso 1 1 calc R U . . .
H14B H 0.109765 0.640550 0.590118 0.089 Uiso 1 1 calc R U . . .
H14C H -0.055660 0.450192 0.592136 0.089 Uiso 1 1 calc R U . . .
Cl1 Cl 0.80936(9) 0.35350(8) 0.80519(3) 0.03881(17) Uani 1 1 d . . . . .

loop_
_atom_site_aniso_label
_atom_site_aniso_U_11
_atom_site_aniso_U_22
_atom_site_aniso_U_33
_atom_site_aniso_U_23
_atom_site_aniso_U_13
_atom_site_aniso_U_12
Cl2 0.0474(4) 0.0538(4) 0.0392(3) 0.0255(3) 0.0204(3) 0.0145(3)
O4 0.0220(8) 0.0501(10) 0.0289(8) 0.0108(7) 0.0052(6) 0.0158(7)
O6 0.0409(9) 0.0347(9) 0.0255(8) 0.0097(7) 0.0070(7) 0.0213(7)
O5 0.0616(12) 0.0426(10) 0.0323(9) 0.0109(7) 0.0089(8) 0.0349(9)
O3 0.0261(9) 0.0648(12) 0.0323(9) 0.0218(8) 0.0102(7) 0.0108(8)
N2 0.0306(10) 0.0301(9) 0.0213(9) 0.0033(7) 0.0027(7) 0.0149(7)
N1 0.0215(9) 0.0288(9) 0.0250(9) 0.0108(7) 0.0071(7) 0.0103(8)
O2 0.0533(11) 0.0309(9) 0.0555(11) 0.0167(7) 0.0206(8) 0.0171(8)
O1 0.0443(11) 0.0434(10) 0.0557(11) 0.0077(8) 0.0116(9) 0.0260(9)
C15 0.0186(10) 0.0265(11) 0.0241(10) 0.0096(8) 0.0043(8) 0.0078(9)
C20 0.0223(11) 0.0291(11) 0.0267(11) 0.0065(8) 0.0070(8) 0.0112(9)
C16 0.0210(10) 0.0241(10) 0.0269(10) 0.0062(8) 0.0039(8) 0.0098(9)
C9 0.0315(12) 0.0349(12) 0.0287(11) 0.0125(9) 0.0115(9) 0.0172(10)
C17 0.0229(11) 0.0333(12) 0.0236(10) 0.0056(9) 0.0064(8) 0.0104(9)
C1 0.0245(11) 0.0270(11) 0.0304(11) 0.0095(9) 0.0107(9) 0.0111(9)
C7 0.0296(12) 0.0285(11) 0.0257(10) 0.0083(9) 0.0083(9) 0.0153(9)
C18 0.0235(11) 0.0356(12) 0.0287(11) 0.0151(9) 0.0077(9) 0.0125(9)
C8 0.0240(11) 0.0293(11) 0.0240(10) 0.0076(8) 0.0061(8) 0.0133(9)
C12 0.0259(11) 0.0352(12) 0.0249(11) 0.0051(9) 0.0074(9) 0.0150(10)
C19 0.0251(11) 0.0258(11) 0.0349(12) 0.0120(9) 0.0072(9) 0.0108(9)
C6 0.0283(12) 0.0270(11) 0.0278(11) 0.0086(9) 0.0102(9) 0.0128(9)
C2 0.0262(12) 0.0326(12) 0.0337(12) 0.0098(9) 0.0062(9) 0.0138(10)
C10 0.0415(14) 0.0388(13) 0.0276(11) 0.0125(10) 0.0056(10) 0.0217(11)
C5 0.0344(13) 0.0342(12) 0.0347(12) 0.0145(10) 0.0161(10) 0.0117(10)
C3 0.0230(12) 0.0407(14) 0.0455(14) 0.0095(11) 0.0074(10) 0.0106(10)
C4 0.0291(13) 0.0407(14) 0.0472(14) 0.0149(11) 0.0182(11) 0.0088(11)
C11 0.0457(15) 0.0391(13) 0.0329(12) 0.0101(10) 0.0067(11) 0.0194(12)
C13 0.0202(12) 0.0566(16) 0.0371(13) 0.0019(11) 0.0048(10) 0.0139(11)
C14 0.0356(15) 0.091(2) 0.0456(16) 0.0102(15) -0.0049(12) 0.0269(16)
Cl1 0.0473(4) 0.0380(3) 0.0378(3) 0.0078(2) 0.0171(3) 0.0219(3)

loop_
_atom_type_symbol
_atom_type_description
_atom_type_scat_dispersion_real
_atom_type_scat_dispersion_imag
_atom_type_scat_source
C C 0.0033 0.0016 'International Tables Vol C Tables 4.2.6.8 and 6.1.1.4'
H H 0.0000 0.0000 'International Tables Vol C Tables 4.2.6.8 and 6.1.1.4'
Cl Cl 0.1484 0.1585 'International Tables Vol C Tables 4.2.6.8 and 6.1.1.4'
N N 0.0061 0.0033 'International Tables Vol C Tables 4.2.6.8 and 6.1.1.4'
O O 0.0106 0.0060 'International Tables Vol C Tables 4.2.6.8 and 6.1.1.4'

loop_
_geom_angle_atom_site_label_1
_geom_angle_atom_site_label_2
_geom_angle_atom_site_label_3
_geom_angle
_geom_angle_site_symmetry_1
_geom_angle_site_symmetry_3
_geom_angle_publ_flag
C12 O4 C13 115.70(17) . . ?
C9 O6 C10 115.59(16) . . ?
O2 N2 C16 116.76(17) . . ?
O1 N2 O2 126.91(19) . . ?
O1 N2 C16 116.33(18) . . ?
C1 N1 C15 123.89(17) . . ?
C1 N1 C8 108.53(16) . . ?
C8 N1 C15 127.45(17) . . ?
C20 C15 N1 121.17(18) . . ?
C20 C15 C16 117.22(18) . . ?
C16 C15 N1 121.60(18) . . ?
C15 C20 C19 121.14(19) . . ?
C15 C20 Cl1 119.76(16) . . ?
C19 C20 Cl1 119.06(16) . . ?
C15 C16 N2 119.24(17) . . ?
C17 C16 N2 117.95(18) . . ?
C17 C16 C15 122.76(19) . . ?
O6 C9 C7 112.36(18) . . ?
O5 C9 O6 124.8(2) . . ?
O5 C9 C7 122.8(2) . . ?
C16 C17 H17 120.9 . . ?
C18 C17 C16 118.29(19) . . ?
C18 C17 H17 120.9 . . ?
N1 C1 C6 107.76(18) . . ?
N1 C1 C2 129.41(19) . . ?
C2 C1 C6 122.83(19) . . ?
C8 C7 C9 126.5(2) . . ?
C8 C7 C6 106.90(18) . . ?
C6 C7 C9 126.16(19) . . ?
C17 C18 H18 119.6 . . ?
C17 C18 C19 120.80(19) . . ?
C19 C18 H18 119.6 . . ?
N1 C8 C12 120.60(18) . . ?
C7 C8 N1 109.40(18) . . ?
C7 C8 C12 129.96(19) . . ?
O4 C12 C8 110.90(18) . . ?
O3 C12 O4 124.9(2) . . ?
O3 C12 C8 124.2(2) . . ?
C20 C19 H19 120.1 . . ?
C18 C19 C20 119.76(19) . . ?
C18 C19 H19 120.1 . . ?
C1 C6 C7 107.39(18) . . ?
C5 C6 C1 117.6(2) . . ?
C5 C6 C7 135.0(2) . . ?
C1 C2 H2 121.5 . . ?
C3 C2 C1 117.0(2) . . ?
C3 C2 H2 121.5 . . ?
O6 C10 H10A 110.0 . . ?
O6 C10 H10B 110.0 . . ?
O6 C10 C11 108.34(18) . . ?
H10A C10 H10B 108.4 . . ?
C11 C10 H10A 110.0 . . ?
C11 C10 H10B 110.0 . . ?
C6 C5 Cl2 118.68(18) . . ?
C4 C5 Cl2 120.90(17) . . ?
C4 C5 C6 120.4(2) . . ?
C2 C3 H3 119.0 . . ?
C2 C3 C4 121.9(2) . . ?
C4 C3 H3 119.0 . . ?
C5 C4 C3 120.2(2) . . ?
C5 C4 H4 119.9 . . ?
C3 C4 H4 119.9 . . ?
C10 C11 H11A 109.5 . . ?
C10 C11 H11B 109.5 . . ?
C10 C11 H11C 109.5 . . ?
H11A C11 H11B 109.5 . . ?
H11A C11 H11C 109.5 . . ?
H11B C11 H11C 109.5 . . ?
O4 C13 H13A 110.4 . . ?
O4 C13 H13B 110.4 . . ?
O4 C13 C14 106.5(2) . . ?
H13A C13 H13B 108.6 . . ?
C14 C13 H13A 110.4 . . ?
C14 C13 H13B 110.4 . . ?
C13 C14 H14A 109.5 . . ?
C13 C14 H14B 109.5 . . ?
C13 C14 H14C 109.5 . . ?
H14A C14 H14B 109.5 . . ?
H14A C14 H14C 109.5 . . ?
H14B C14 H14C 109.5 . . ?

loop_
_geom_bond_atom_site_label_1
_geom_bond_atom_site_label_2
_geom_bond_distance
_geom_bond_site_symmetry_2
_geom_bond_publ_flag
Cl2 C5 1.738(2) . ?
O4 C12 1.329(3) . ?
O4 C13 1.458(3) . ?
O6 C9 1.330(3) . ?
O6 C10 1.456(2) . ?
O5 C9 1.200(3) . ?
O3 C12 1.204(3) . ?
N2 O2 1.214(2) . ?
N2 O1 1.196(2) . ?
N2 C16 1.500(3) . ?
N1 C15 1.425(2) . ?
N1 C1 1.376(3) . ?
N1 C8 1.394(3) . ?
C15 C20 1.388(3) . ?
C15 C16 1.392(3) . ?
C20 C19 1.388(3) . ?
C20 Cl1 1.731(2) . ?
C16 C17 1.384(3) . ?
C9 C7 1.498(3) . ?
C17 H17 0.9500 . ?
C17 C18 1.380(3) . ?
C1 C6 1.410(3) . ?
C1 C2 1.397(3) . ?
C7 C8 1.372(3) . ?
C7 C6 1.427(3) . ?
C18 H18 0.9500 . ?
C18 C19 1.381(3) . ?
C8 C12 1.470(3) . ?
C19 H19 0.9500 . ?
C6 C5 1.407(3) . ?
C2 H2 0.9500 . ?
C2 C3 1.379(3) . ?
C10 H10A 0.9900 . ?
C10 H10B 0.9900 . ?
C10 C11 1.496(3) . ?
C5 C4 1.369(3) . ?
C3 H3 0.9500 . ?
C3 C4 1.402(3) . ?
C4 H4 0.9500 . ?
C11 H11A 0.9800 . ?
C11 H11B 0.9800 . ?
C11 H11C 0.9800 . ?
C13 H13A 0.9900 . ?
C13 H13B 0.9900 . ?
C13 C14 1.498(4) . ?
C14 H14A 0.9800 . ?
C14 H14B 0.9800 . ?
C14 H14C 0.9800 . ?

loop_
_geom_torsion_atom_site_label_1
_geom_torsion_atom_site_label_2
_geom_torsion_atom_site_label_3
_geom_torsion_atom_site_label_4
_geom_torsion
_geom_torsion_site_symmetry_1
_geom_torsion_site_symmetry_2
_geom_torsion_site_symmetry_3
_geom_torsion_site_symmetry_4
_geom_torsion_publ_flag
Cl2 C5 C4 C3 -178.40(19) . . . . ?
O6 C9 C7 C8 -93.5(3) . . . . ?
O6 C9 C7 C6 94.6(3) . . . . ?
O5 C9 C7 C8 88.0(3) . . . . ?
O5 C9 C7 C6 -83.9(3) . . . . ?
N2 C16 C17 C18 178.17(18) . . . . ?
N1 C15 C20 C19 179.19(19) . . . . ?
N1 C15 C20 Cl1 -3.2(3) . . . . ?
N1 C15 C16 N2 2.9(3) . . . . ?
N1 C15 C16 C17 -179.84(19) . . . . ?
N1 C1 C6 C7 1.5(2) . . . . ?
N1 C1 C6 C5 -177.41(19) . . . . ?
N1 C1 C2 C3 179.5(2) . . . . ?
N1 C8 C12 O4 -173.95(18) . . . . ?
N1 C8 C12 O3 5.0(3) . . . . ?
O2 N2 C16 C15 -47.2(3) . . . . ?
O2 N2 C16 C17 135.4(2) . . . . ?
O1 N2 C16 C15 133.6(2) . . . . ?
O1 N2 C16 C17 -43.8(3) . . . . ?
C15 N1 C1 C6 -177.48(18) . . . . ?
C15 N1 C1 C2 1.7(3) . . . . ?
C15 N1 C8 C7 176.64(19) . . . . ?
C15 N1 C8 C12 -5.4(3) . . . . ?
C15 C20 C19 C18 0.5(3) . . . . ?
C15 C16 C17 C18 0.8(3) . . . . ?
C20 C15 C16 N2 -176.28(18) . . . . ?
C20 C15 C16 C17 1.0(3) . . . . ?
C16 C15 C20 C19 -1.7(3) . . . . ?
C16 C15 C20 Cl1 175.98(16) . . . . ?
C16 C17 C18 C19 -2.1(3) . . . . ?
C9 O6 C10 C11 -176.50(19) . . . . ?
C9 C7 C8 N1 -172.89(19) . . . . ?
C9 C7 C8 C12 9.4(4) . . . . ?
C9 C7 C6 C1 172.1(2) . . . . ?
C9 C7 C6 C5 -9.3(4) . . . . ?
C17 C18 C19 C20 1.5(3) . . . . ?
C1 N1 C15 C20 -84.5(3) . . . . ?
C1 N1 C15 C16 96.4(2) . . . . ?
C1 N1 C8 C7 0.6(2) . . . . ?
C1 N1 C8 C12 178.61(18) . . . . ?
C1 C6 C5 Cl2 175.70(16) . . . . ?
C1 C6 C5 C4 -2.4(3) . . . . ?
C1 C2 C3 C4 -1.5(3) . . . . ?
C7 C8 C12 O4 3.5(3) . . . . ?
C7 C8 C12 O3 -177.5(2) . . . . ?
C7 C6 C5 Cl2 -2.8(4) . . . . ?
C7 C6 C5 C4 179.1(2) . . . . ?
C8 N1 C15 C20 100.1(3) . . . . ?
C8 N1 C15 C16 -79.1(3) . . . . ?
C8 N1 C1 C6 -1.3(2) . . . . ?
C8 N1 C1 C2 177.9(2) . . . . ?
C8 C7 C6 C1 -1.1(2) . . . . ?
C8 C7 C6 C5 177.5(2) . . . . ?
C12 O4 C13 C14 -169.0(2) . . . . ?
C6 C1 C2 C3 -1.4(3) . . . . ?
C6 C7 C8 N1 0.3(2) . . . . ?
C6 C7 C8 C12 -177.4(2) . . . . ?
C6 C5 C4 C3 -0.3(4) . . . . ?
C2 C1 C6 C7 -177.8(2) . . . . ?
C2 C1 C6 C5 3.4(3) . . . . ?
C2 C3 C4 C5 2.4(4) . . . . ?
C10 O6 C9 O5 -0.9(3) . . . . ?
C10 O6 C9 C7 -179.37(18) . . . . ?
C13 O4 C12 O3 -0.7(3) . . . . ?
C13 O4 C12 C8 178.24(18) . . . . ?
Cl1 C20 C19 C18 -177.20(16) . . . . ?
